data_7051300
_journal_name_full 'New Journal of Chemistry'
_journal_paper_doi 10.1039/b001843k
_journal_year 2000
_chemical_formula_moiety 'C7 H10 N2'
_chemical_formula_sum 'C7 H10 N2'
_chemical_formula_weight 122.17
_chemical_name_common Trimethylpyrazine
_space_group_IT_number 14
_symmetry_cell_setting monoclinic
_symmetry_space_group_name_Hall '-P 2ybc'
_symmetry_space_group_name_H-M 'P 1 21/c 1'
_cell_angle_alpha 90.00
_cell_angle_beta 95.546(14)
_cell_angle_gamma 90.00
_cell_formula_units_Z 8
_cell_length_a 9.1439(17)
_cell_length_b 10.243(2)
_cell_length_c 15.212(3)
_cell_measurement_temperature 183(2)
_cell_volume 1418.1(4)
_diffrn_ambient_temperature 183(2)
_exptl_crystal_density_diffrn 1.144
_cod_original_sg_symbol_H-M 'P 21/c'
_cod_database_code 7051300

loop_
_symmetry_equiv_pos_as_xyz
'x, y, z'
'-x, y+1/2, -z+1/2'
'-x, -y, -z'
'x, -y-1/2, z-1/2'

loop_
_atom_site_label
_atom_site_type_symbol
_atom_site_fract_x
_atom_site_fract_y
_atom_site_fract_z
_atom_site_U_iso_or_equiv
_atom_site_adp_type
_atom_site_occupancy
_atom_site_calc_flag
_atom_site_refinement_flags
_atom_site_disorder_assembly
_atom_site_disorder_group
N1 N 0.63685(16) 0.13077(15) 0.43932(10) 0.0417(4) Uani 1 d . . .
N4 N 0.42768(16) -0.01139(15) 0.33413(10) 0.0381(4) Uani 1 d . . .
C2 C 0.67631(19) 0.03005(17) 0.39112(11) 0.0342(4) Uani 1 d . . .
C3 C 0.57053(19) -0.04168(17) 0.33826(11) 0.0339(4) Uani 1 d . . .
C5 C 0.38804(19) 0.08957(19) 0.38311(12) 0.0383(4) Uani 1 d . . .
C6 C 0.4928(2) 0.15865(19) 0.43476(13) 0.0426(5) Uani 1 d . . .
H6 H 0.4631 0.2338 0.4742 0.051 Uiso 1 d R . .
C7 C 0.8366(2) -0.0032(2) 0.39532(14) 0.0464(5) Uani 1 d . . .
H7A H 0.8928 0.0585 0.4345 0.070 Uiso 1 d R . .
H7B H 0.8523 -0.0921 0.4182 0.070 Uiso 1 d R . .
H7C H 0.8694 0.0024 0.3360 0.070 Uiso 1 d R . .
C8 C 0.6132(2) -0.1551(2) 0.28423(14) 0.0493(5) Uani 1 d . . .
H8A H 0.5262 -0.1887 0.2487 0.074 Uiso 1 d R . .
H8B H 0.6554 -0.2241 0.3235 0.074 Uiso 1 d R . .
H8C H 0.6861 -0.1267 0.2451 0.074 Uiso 1 d R . .
C9 C 0.2267(2) 0.1222(2) 0.37840(15) 0.0563(6) Uani 0.50 d P A 1
H9A H 0.1722 0.0760 0.3292 0.084 Uiso 0.50 d PR A 1
H9B H 0.1886 0.0965 0.4339 0.084 Uiso 0.50 d PR A 1
H9C H 0.2148 0.2165 0.3699 0.084 Uiso 0.50 d PR A 1
C9' C 0.2267(2) 0.1222(2) 0.37840(15) 0.0563(6) Uani 0.50 d P A 2
H9D H 0.2272 0.1879 0.4195 0.084 Uiso 0.50 d PR A 2
H9E H 0.2101 0.1471 0.3174 0.084 Uiso 0.50 d PR A 2
H9F H 0.1899 0.0400 0.3918 0.084 Uiso 0.50 d PR A 2
N11 N -0.07728(17) -0.15008(16) 0.93697(10) 0.0416(4) Uani 1 d . . .
N14 N 0.09581(15) 0.00514(15) 0.83808(9) 0.0361(4) Uani 1 d . . .
C12 C -0.13195(18) -0.04295(18) 0.89644(11) 0.0354(4) Uani 1 d . . .
C13 C -0.04470(19) 0.03548(17) 0.84673(11) 0.0340(4) Uani 1 d . . .
C15 C 0.15052(19) -0.10286(18) 0.87906(11) 0.0354(4) Uani 1 d . . .
C16 C 0.0638(2) -0.17852(19) 0.92780(12) 0.0415(5) Uani 1 d . . .
H16 H 0.1053 -0.2582 0.9605 0.050 Uiso 1 d R . .
C17 C -0.2897(2) -0.0098(2) 0.90504(14) 0.0502(5) Uani 1 d . . .
H17A H -0.3308 -0.0726 0.9445 0.075 Uiso 1 d R . .
H17B H -0.2959 0.0784 0.9294 0.075 Uiso 1 d R . .
H17C H -0.3454 -0.0134 0.8467 0.075 Uiso 1 d R . .
C18 C -0.1048(2) 0.1559(2) 0.80033(15) 0.0519(5) Uani 1 d . . .
H18A H -0.0299 0.1941 0.7663 0.078 Uiso 1 d R . .
H18B H -0.1324 0.2193 0.8441 0.078 Uiso 1 d R . .
H18C H -0.1916 0.1330 0.7604 0.078 Uiso 1 d R . .
C19 C 0.3077(2) -0.1363(2) 0.86898(14) 0.0501(5) Uani 0.50 d P B 1
H19A H 0.3348 -0.1067 0.8115 0.075 Uiso 0.50 d PR B 1
H19B H 0.3149 -0.2317 0.8723 0.075 Uiso 0.50 d PR B 1
H19C H 0.3745 -0.0975 0.9161 0.075 Uiso 0.50 d PR B 1
C19' C 0.3077(2) -0.1363(2) 0.86898(14) 0.0501(5) Uani 0.50 d P B 2
H19D H 0.3483 -0.1929 0.9089 0.075 Uiso 0.50 d PR B 2
H19E H 0.3708 -0.0427 0.8846 0.075 Uiso 0.50 d PR B 2
H19F H 0.3259 -0.1464 0.8080 0.075 Uiso 0.50 d PR B 2

loop_
_atom_site_aniso_label
_atom_site_aniso_U_11
_atom_site_aniso_U_22
_atom_site_aniso_U_33
_atom_site_aniso_U_23
_atom_site_aniso_U_13
_atom_site_aniso_U_12
N1 0.0400(9) 0.0416(9) 0.0433(9) -0.0066(7) 0.0034(7) -0.0015(7)
N4 0.0352(8) 0.0427(9) 0.0368(8) 0.0011(7) 0.0056(6) -0.0058(7)
C2 0.0357(10) 0.0341(10) 0.0330(9) 0.0034(8) 0.0045(7) 0.0000(8)
C3 0.0378(10) 0.0332(10) 0.0319(9) 0.0031(7) 0.0091(7) -0.0032(7)
C5 0.0359(10) 0.0418(11) 0.0380(10) 0.0047(9) 0.0080(8) 0.0004(8)
C6 0.0430(11) 0.0419(11) 0.0438(11) -0.0056(9) 0.0089(8) 0.0019(9)
C7 0.0384(10) 0.0514(12) 0.0491(12) -0.0013(10) 0.0034(9) 0.0020(9)
C8 0.0526(12) 0.0435(12) 0.0533(12) -0.0098(10) 0.0124(10) -0.0064(9)
C9 0.0377(11) 0.0686(15) 0.0635(14) -0.0001(12) 0.0089(10) 0.0044(10)
C9' 0.0377(11) 0.0686(15) 0.0635(14) -0.0001(12) 0.0089(10) 0.0044(10)
N11 0.0410(9) 0.0437(10) 0.0400(9) 0.0030(7) 0.0036(7) -0.0075(7)
N14 0.0347(8) 0.0385(9) 0.0349(8) 0.0004(7) 0.0021(6) -0.0016(7)
C12 0.0331(9) 0.0392(10) 0.0335(9) -0.0065(8) 0.0006(7) -0.0055(8)
C13 0.0344(9) 0.0328(10) 0.0340(9) -0.0044(8) -0.0008(7) -0.0035(7)
C15 0.0359(9) 0.0369(10) 0.0328(9) -0.0035(8) 0.0009(7) 0.0004(8)
C16 0.0440(11) 0.0384(11) 0.0409(11) 0.0062(9) -0.0015(8) 0.0003(9)
C17 0.0355(11) 0.0615(14) 0.0540(13) -0.0065(11) 0.0065(9) -0.0042(10)
C18 0.0479(12) 0.0430(12) 0.0638(14) 0.0097(10) 0.0005(10) 0.0038(9)
C19 0.0387(11) 0.0584(13) 0.0534(12) 0.0031(10) 0.0054(9) 0.0102(9)
C19' 0.0387(11) 0.0584(13) 0.0534(12) 0.0031(10) 0.0054(9) 0.0102(9)

loop_
_geom_bond_atom_site_label_1
_geom_bond_atom_site_label_2
_geom_bond_distance
_geom_bond_site_symmetry_2
_geom_bond_publ_flag
N1 C2 1.335(2) . ?
N1 C6 1.343(2) . ?
N4 C3 1.338(2) . ?
N4 C5 1.345(2) . ?
C2 C3 1.404(3) . ?
C2 C7 1.500(2) . ?
C3 C8 1.497(3) . ?
C5 C6 1.375(3) . ?
C5 C9' 1.508(3) . ?
C5 C9 1.508(3) . ?
C6 H6 1.0282 . ?
C7 H7A 0.9799 . ?
C7 H7B 0.9801 . ?
C7 H7C 0.9800 . ?
C8 H8A 0.9800 . ?
C8 H8B 0.9800 . ?
C8 H8C 0.9799 . ?
C9 H9A 0.9801 . ?
C9 H9B 0.9800 . ?
C9 H9C 0.9800 . ?
C9 H9D 0.9182 . ?
C9 H9E 0.9600 . ?
C9 H9F 0.9363 . ?
C9' H9A 0.9801 . ?
C9' H9B 0.9800 . ?
C9' H9C 0.9800 . ?
C9' H9D 0.9182 . ?
C9' H9E 0.9600 . ?
C9' H9F 0.9363 . ?
N11 C12 1.332(2) . ?
N11 C16 1.343(2) . ?
N14 C13 1.341(2) . ?
N14 C15 1.343(2) . ?
C12 C13 1.404(3) . ?
C12 C17 1.500(2) . ?
C13 C18 1.499(3) . ?
C15 C16 1.376(3) . ?
C15 C19' 1.500(2) . ?
C15 C19 1.500(2) . ?
C16 H16 1.0102 . ?
C17 H17A 0.9800 . ?
C17 H17B 0.9800 . ?
C17 H17C 0.9800 . ?
C18 H18A 0.9800 . ?
C18 H18B 0.9800 . ?
C18 H18C 0.9800 . ?
C19 H19A 0.9800 . ?
C19 H19B 0.9801 . ?
C19 H19C 0.9800 . ?
C19 H19D 0.8931 . ?
C19 H19E 1.1326 . ?
C19 H19F 0.9633 . ?
C19' H19A 0.9800 . ?
C19' H19B 0.9801 . ?
C19' H19C 0.9800 . ?
C19' H19D 0.8931 . ?
C19' H19E 1.1326 . ?
C19' H19F 0.9633 . ?
